data_2017489
loop_
_publ_author_name
'Abon\'ia, Rodrigo'
'Cuervo, Paola'
'Hursthouse, Michael B.'
'Cobo, Justo'
'Glidewell, Christopher'

_publ_section_title
;1-(6-Amino-1,3-benzodioxol-5-yl)-3-(2-oxo-1,2-dihydroquinolin-3-yl)prop-2-enone:
 a sheet built by \p-stacking of hydrogen-bonded chains of rings
;
_journal_coeditor_code SK3356
_journal_issue 1
_journal_name_full 'Acta Crystallographica Section C'
_journal_page_first o44
_journal_page_last o46
_journal_paper_doi 10.1107/S0108270109053554
_journal_volume 66
_journal_year 2010
_chemical_formula_iupac 'C19 H14 N2 O4'
_chemical_formula_moiety 'C19 H14 N2 O4'
_chemical_formula_sum 'C19 H14 N2 O4'
_chemical_formula_weight 334.32
_chemical_name_systematic
;
1-(6-Amino-1,3-benzodioxol-5-yl)-3-(2-oxo-1,2-dihydroquinolin-3-yl)prop-2-
enone
;
_space_group_IT_number 2
_symmetry_cell_setting triclinic
_symmetry_space_group_name_Hall '-P 1'
_symmetry_space_group_name_H-M 'P -1'
_atom_sites_solution_hydrogens geom
_atom_sites_solution_primary direct
_atom_sites_solution_secondary difmap
_cell_angle_alpha 83.343(2)
_cell_angle_beta 86.652(2)
_cell_angle_gamma 77.128(2)
_cell_formula_units_Z 2
_cell_length_a 5.7799(2)
_cell_length_b 9.9485(3)
_cell_length_c 13.0849(5)
_cell_measurement_reflns_used 2858
_cell_measurement_temperature 120(2)
_cell_measurement_theta_max 26.05
_cell_measurement_theta_min 3.14
_cell_volume 728.13(4)
_computing_cell_refinement 'DIRAX/LSQ (Duisenberg <i>et al.</i>,  2000)'
_computing_data_collection 'COLLECT (Nonius, 1999)'
_computing_data_reduction 'EVALCCD (Duisenberg <i>et al.</i>,  2003)'
_computing_molecular_graphics 'PLATON (Spek, 2009)'
_computing_publication_material
;
SHELXL97 (Sheldrick, 2008) and PLATON (Spek, 2009)
;
_computing_structure_refinement 'SHELXL97 (Sheldrick, 2008)'
_computing_structure_solution 'SIR2004 (Burla <i>et al.</i>,  2005)'
_diffrn_ambient_temperature 120(2)
_diffrn_detector_area_resol_mean 9.091
_diffrn_measured_fraction_theta_full 0.994
_diffrn_measured_fraction_theta_max 0.994
_diffrn_measurement_device_type 'Bruker Nonius KappaCCD area-detector'
_diffrn_measurement_method '\f and \w'
_diffrn_radiation_monochromator graphite
_diffrn_radiation_source 'Bruker Nonius FR591 rotating anode'
_diffrn_radiation_type 'Mo K\a'
_diffrn_radiation_wavelength 0.71073
_diffrn_reflns_av_R_equivalents 0.0330
_diffrn_reflns_av_sigmaI/netI 0.0346
_diffrn_reflns_limit_h_max 6
_diffrn_reflns_limit_h_min -7
_diffrn_reflns_limit_k_max 11
_diffrn_reflns_limit_k_min -12
_diffrn_reflns_limit_l_max 16
_diffrn_reflns_limit_l_min -16
_diffrn_reflns_number 9539
_diffrn_reflns_theta_full 26.05
_diffrn_reflns_theta_max 26.05
_diffrn_reflns_theta_min 3.14
_diffrn_standards_decay_% 0
_diffrn_standards_interval_count 0
_diffrn_standards_interval_time 0
_diffrn_standards_number 0
_exptl_absorpt_coefficient_mu 0.109
_exptl_absorpt_correction_T_max 0.994
_exptl_absorpt_correction_T_min 0.989
_exptl_absorpt_correction_type multi-scan
_exptl_absorpt_process_details '(SADABS; Sheldrick, 2003)'
_exptl_crystal_colour red
_exptl_crystal_density_diffrn 1.525
_exptl_crystal_density_method 'not measured'
_exptl_crystal_description block
_exptl_crystal_F_000 348
_exptl_crystal_size_max 0.10
_exptl_crystal_size_mid 0.06
_exptl_crystal_size_min 0.06
_refine_diff_density_max 0.231
_refine_diff_density_min -0.239
_refine_ls_extinction_method none
_refine_ls_goodness_of_fit_ref 1.052
_refine_ls_hydrogen_treatment mixed
_refine_ls_matrix_type full
_refine_ls_number_parameters 232
_refine_ls_number_reflns 2858
_refine_ls_number_restraints 0
_refine_ls_restrained_S_all 1.052
_refine_ls_R_factor_all 0.0543
_refine_ls_R_factor_gt 0.0426
_refine_ls_shift/su_max 0.001
_refine_ls_shift/su_mean 0.000
_refine_ls_structure_factor_coef Fsqd
_refine_ls_weighting_details 'w = 1/[\s^2^(Fo^2^)+(0.0470P)^2^+0.3719P] where P=(Fo^2^+2Fc^2^)/3'
_refine_ls_weighting_scheme calc
_refine_ls_wR_factor_gt 0.1022
_refine_ls_wR_factor_ref 0.1115
_reflns_number_gt 2377
_reflns_number_total 2858
_reflns_threshold_expression I>2\s(I)
_cod_data_source_file sk3356.cif
_cod_data_source_block I
_cod_database_code 2017489
_cod_database_fobs_code 2017489

loop_
_symmetry_equiv_pos_as_xyz
'x, y, z'
'-x, -y, -z'

loop_
_atom_site_type_symbol
_atom_site_label
_atom_site_fract_x
_atom_site_fract_y
_atom_site_fract_z
_atom_site_U_iso_or_equiv
_atom_site_adp_type
_atom_site_calc_flag
_atom_site_refinement_flags
_atom_site_occupancy
_atom_site_disorder_assembly
_atom_site_disorder_group
C C1 0.4679(3) 0.35681(16) 0.28016(12) 0.0202(3) Uani d . 1 . .
O O1 0.6323(2) 0.25307(11) 0.29335(9) 0.0263(3) Uani d . 1 . .
C C2 0.2513(3) 0.36683(16) 0.34788(12) 0.0201(3) Uani d . 1 . .
H H2 0.1277 0.4479 0.3411 0.024 Uiso calc R 1 . .
C C3 0.2306(3) 0.26117(16) 0.41869(12) 0.0204(3) Uani d . 1 . .
H H3 0.3612 0.1837 0.4220 0.024 Uiso calc R 1 . .
O O11 0.5005(2) 0.80979(12) -0.01246(9) 0.0296(3) Uani d . 1 . .
C C12 0.2516(3) 0.87584(17) -0.01063(13) 0.0284(4) Uani d . 1 . .
H H12A 0.2306 0.9742 0.0019 0.034 Uiso calc R 1 . .
H H12B 0.1824 0.8726 -0.0775 0.034 Uiso calc R 1 . .
O O13 0.1356(2) 0.80294(11) 0.07047(9) 0.0278(3) Uani d . 1 . .
C C13a 0.3034(3) 0.68551(16) 0.10278(12) 0.0206(3) Uani d . 1 . .
C C14 0.2805(3) 0.58113(16) 0.17678(12) 0.0198(3) Uani d . 1 . .
H H14 0.1331 0.5815 0.2130 0.024 Uiso calc R 1 . .
C C15 0.4821(3) 0.47068(15) 0.19914(11) 0.0188(3) Uani d . 1 . .
C C16 0.7002(3) 0.47498(16) 0.14383(12) 0.0200(3) Uani d . 1 . .
C C17 0.7196(3) 0.59005(16) 0.07181(12) 0.0220(4) Uani d . 1 . .
H H17 0.8671 0.5970 0.0379 0.026 Uiso calc R 1 . .
C C17a 0.5198(3) 0.69051(16) 0.05271(12) 0.0212(3) Uani d . 1 . .
N N16 0.8976(3) 0.36867(15) 0.15665(11) 0.0239(3) Uani d . 1 . .
H H16A 1.038(4) 0.3888(19) 0.1399(14) 0.029 Uiso d . 1 . .
H H16B 0.887(3) 0.307(2) 0.2128(15) 0.029 Uiso d . 1 . .
N N31 -0.3581(2) 0.33571(13) 0.56186(10) 0.0199(3) Uani d . 1 . .
H H31 -0.4889 0.4008 0.5635 0.024 Uiso calc R 1 . .
C C32 -0.1853(3) 0.35897(15) 0.49073(11) 0.0192(3) Uani d . 1 . .
O O32 -0.21982(19) 0.46824(11) 0.43087(8) 0.0228(3) Uani d . 1 . .
C C33 0.0333(3) 0.25025(16) 0.49099(11) 0.0189(3) Uani d . 1 . .
C C34 0.0485(3) 0.13472(16) 0.56019(12) 0.0201(3) Uani d . 1 . .
H H34 0.1895 0.0642 0.5597 0.024 Uiso calc R 1 . .
C C34a -0.1377(3) 0.11534(16) 0.63298(12) 0.0194(3) Uani d . 1 . .
C C35 -0.1241(3) -0.00296(16) 0.70490(12) 0.0237(4) Uani d . 1 . .
H H35 0.0171 -0.0736 0.7079 0.028 Uiso calc R 1 . .
C C36 -0.3125(3) -0.01683(16) 0.77048(12) 0.0259(4) Uani d . 1 . .
H H36 -0.3025 -0.0973 0.8182 0.031 Uiso calc R 1 . .
C C37 -0.5210(3) 0.08794(17) 0.76722(12) 0.0244(4) Uani d . 1 . .
H H37 -0.6517 0.0774 0.8126 0.029 Uiso calc R 1 . .
C C38 -0.5377(3) 0.20550(16) 0.69906(12) 0.0217(3) Uani d . 1 . .
H H38 -0.6782 0.2766 0.6979 0.026 Uiso calc R 1 . .
C C38a -0.3461(3) 0.21947(15) 0.63141(11) 0.0187(3) Uani d . 1 . .

loop_
_atom_site_aniso_label
_atom_site_aniso_U_11
_atom_site_aniso_U_22
_atom_site_aniso_U_33
_atom_site_aniso_U_12
_atom_site_aniso_U_13
_atom_site_aniso_U_23
C1 0.0210(8) 0.0194(8) 0.0201(8) -0.0045(6) -0.0002(6) -0.0022(6)
O1 0.0224(6) 0.0210(6) 0.0312(6) -0.0007(5) 0.0039(5) 0.0046(5)
C2 0.0200(8) 0.0194(8) 0.0200(8) -0.0030(6) -0.0005(6) -0.0009(6)
C3 0.0196(8) 0.0191(8) 0.0210(8) -0.0013(6) -0.0009(6) -0.0017(6)
O11 0.0299(6) 0.0267(6) 0.0280(6) -0.0048(5) 0.0036(5) 0.0097(5)
C12 0.0297(9) 0.0248(9) 0.0282(9) -0.0058(7) -0.0008(7) 0.0069(7)
O13 0.0257(6) 0.0222(6) 0.0310(7) -0.0015(5) 0.0005(5) 0.0086(5)
C13a 0.0211(8) 0.0192(8) 0.0206(8) -0.0027(6) -0.0031(6) -0.0008(6)
C14 0.0195(8) 0.0208(8) 0.0195(8) -0.0062(6) 0.0011(6) -0.0014(6)
C15 0.0204(8) 0.0185(8) 0.0181(8) -0.0060(6) -0.0003(6) -0.0017(6)
C16 0.0206(8) 0.0222(8) 0.0174(8) -0.0046(6) 0.0003(6) -0.0034(6)
C17 0.0226(8) 0.0261(8) 0.0176(8) -0.0076(7) 0.0035(6) -0.0009(6)
C17a 0.0274(8) 0.0208(8) 0.0161(7) -0.0090(7) 0.0011(6) 0.0016(6)
N16 0.0188(7) 0.0248(7) 0.0257(7) -0.0035(6) 0.0040(6) 0.0027(6)
N31 0.0189(7) 0.0180(7) 0.0202(7) -0.0010(5) 0.0022(5) 0.0014(5)
C32 0.0216(8) 0.0188(7) 0.0167(7) -0.0040(6) -0.0016(6) 0.0001(6)
O32 0.0231(6) 0.0187(6) 0.0225(6) -0.0003(5) 0.0027(5) 0.0045(4)
C33 0.0207(8) 0.0186(7) 0.0174(7) -0.0042(6) -0.0007(6) -0.0018(6)
C34 0.0205(8) 0.0179(7) 0.0204(8) -0.0008(6) -0.0021(6) -0.0021(6)
C34a 0.0232(8) 0.0176(7) 0.0175(7) -0.0041(6) -0.0013(6) -0.0026(6)
C35 0.0282(9) 0.0189(8) 0.0220(8) -0.0023(7) 0.0002(7) 0.0009(6)
C36 0.0363(10) 0.0199(8) 0.0212(8) -0.0086(7) 0.0012(7) 0.0030(6)
C37 0.0283(9) 0.0261(8) 0.0207(8) -0.0114(7) 0.0053(7) -0.0026(6)
C38 0.0218(8) 0.0232(8) 0.0201(8) -0.0051(7) 0.0013(6) -0.0025(6)
C38a 0.0235(8) 0.0176(7) 0.0158(7) -0.0065(6) -0.0015(6) -0.0014(6)

loop_
_atom_type_symbol
_atom_type_description
_atom_type_scat_dispersion_real
_atom_type_scat_dispersion_imag
_atom_type_scat_source
C C 0.0033 0.0016 'International Tables Vol C Tables 4.2.6.8 and 6.1.1.4'
H H 0.0000 0.0000 'International Tables Vol C Tables 4.2.6.8 and 6.1.1.4'
N N 0.0061 0.0033 'International Tables Vol C Tables 4.2.6.8 and 6.1.1.4'
O O 0.0106 0.0060 'International Tables Vol C Tables 4.2.6.8 and 6.1.1.4'

loop_
_geom_angle_atom_site_label_1
_geom_angle_atom_site_label_2
_geom_angle_atom_site_label_3
_geom_angle_site_symmetry_1
_geom_angle_site_symmetry_3
_geom_angle
_geom_angle_publ_flag
O1 C1 C15 . . 121.80(14) ?
O1 C1 C2 . . 119.23(14) ?
C15 C1 C2 . . 118.97(13) ?
C3 C2 C1 . . 119.74(14) ?
C3 C2 H2 . . 120.1 ?
C1 C2 H2 . . 120.1 ?
C2 C3 C33 . . 128.11(14) ?
C2 C3 H3 . . 115.9 ?
C33 C3 H3 . . 115.9 ?
C17a O11 C12 . . 105.71(12) ?
O13 C12 O11 . . 107.92(12) ?
O13 C12 H12A . . 110.1 ?
O11 C12 H12A . . 110.1 ?
O13 C12 H12B . . 110.1 ?
O11 C12 H12B . . 110.1 ?
H12A C12 H12B . . 108.4 ?
C13a O13 C12 . . 105.42(12) ?
C14 C13a O13 . . 128.65(14) ?
C14 C13a C17a . . 121.43(14) ?
O13 C13a C17a . . 109.77(13) ?
C13a C14 C15 . . 118.86(14) ?
C13a C14 H14 . . 120.6 ?
C15 C14 H14 . . 120.6 ?
C16 C15 C14 . . 118.74(14) ?
C16 C15 C1 . . 120.27(14) ?
C14 C15 C1 . . 120.96(14) ?
N16 C16 C17 . . 117.54(14) ?
N16 C16 C15 . . 122.06(14) ?
C17 C16 C15 . . 120.40(14) ?
C17a C17 C16 . . 117.81(14) ?
C17a C17 H17 . . 121.1 ?
C16 C17 H17 . . 121.1 ?
C17 C17a O11 . . 127.16(15) ?
C17 C17a C13a . . 122.58(14) ?
O11 C17a C13a . . 110.22(14) ?
C16 N16 H16A . . 117.4(12) ?
C16 N16 H16B . . 113.9(12) ?
H16A N16 H16B . . 118.1(17) ?
C32 N31 C38a . . 125.85(13) ?
C32 N31 H31 . . 117.1 ?
C38a N31 H31 . . 117.1 ?
O32 C32 N31 . . 119.54(14) ?
O32 C32 C33 . . 124.36(14) ?
N31 C32 C33 . . 116.10(13) ?
C34 C33 C3 . . 119.49(14) ?
C34 C33 C32 . . 118.69(14) ?
C3 C33 C32 . . 121.81(13) ?
C33 C34 C34a . . 123.01(14) ?
C33 C34 H34 . . 118.5 ?
C34a C34 H34 . . 118.5 ?
C38a C34a C35 . . 118.71(15) ?
C38a C34a C34 . . 117.71(14) ?
C35 C34a C34 . . 123.58(14) ?
C36 C35 C34a . . 120.51(15) ?
C36 C35 H35 . . 119.7 ?
C34a C35 H35 . . 119.7 ?
C35 C36 C37 . . 120.04(14) ?
C35 C36 H36 . . 120.0 ?
C37 C36 H36 . . 120.0 ?
C38 C37 C36 . . 120.70(15) ?
C38 C37 H37 . . 119.7 ?
C36 C37 H37 . . 119.7 ?
C37 C38 C38a . . 119.39(15) ?
C37 C38 H38 . . 120.3 ?
C38a C38 H38 . . 120.3 ?
N31 C38a C38 . . 120.73(14) ?
N31 C38a C34a . . 118.62(14) ?
C38 C38a C34a . . 120.65(14) ?

loop_
_geom_bond_atom_site_label_1
_geom_bond_atom_site_label_2
_geom_bond_site_symmetry_2
_geom_bond_distance
_geom_bond_publ_flag
O11 C17a . 1.3657(18) ?
O11 C12 . 1.442(2) ?
C12 O13 . 1.434(2) ?
C12 H12A . 0.9900 ?
C12 H12B . 0.9900 ?
O13 C13a . 1.3832(19) ?
C13a C14 . 1.359(2) y
C14 C15 . 1.430(2) y
C14 H14 . 0.9500 ?
C15 C16 . 1.423(2) y
C16 C17 . 1.416(2) y
C17 C17a . 1.363(2) y
C13a C17a . 1.386(2) y
C16 N16 . 1.375(2) y
C15 C1 . 1.472(2) y
C1 O1 . 1.2403(19) y
C1 C2 . 1.483(2) y
C2 C3 . 1.340(2) y
C2 H2 . 0.9500 ?
C3 C33 . 1.453(2) y
C3 H3 . 0.9500 ?
C17 H17 . 0.9500 ?
N16 H16A . 0.89(2) ?
N16 H16B . 0.91(2) ?
N31 C32 . 1.364(2) y
N31 H31 . 0.8800 ?
C32 C33 . 1.469(2) y
C33 C34 . 1.368(2) y
C34 C34a . 1.426(2) y
C34 H34 . 0.9500 ?
C34a C35 . 1.410(2) y
C35 C36 . 1.368(2) y
C35 H35 . 0.9500 ?
C36 C37 . 1.406(2) y
C36 H36 . 0.9500 ?
C37 C38 . 1.375(2) y
C37 H37 . 0.9500 ?
C38 C38a . 1.398(2) y
C38 H38 . 0.9500 ?
C38a N31 . 1.3777(19) y
C34a C38a . 1.403(2) y
C32 O32 . 1.2488(18) y

loop_
_geom_hbond_atom_site_label_D
_geom_hbond_atom_site_label_H
_geom_hbond_atom_site_label_A
_geom_hbond_site_symmetry_A
_geom_hbond_distance_DH
_geom_hbond_distance_HA
_geom_hbond_distance_DA
_geom_hbond_angle_DHA
_geom_hbond_publ_flag
N16 H16B O1 . 0.91(2) 1.90(2) 2.620(2) 135(2) y
N31 H31 O32 2_466 0.88 1.89 2.768(2) 176 y
C35 H35 O1 2_656 0.95 2.38 3.334(2) 177 y

loop_
_geom_torsion_atom_site_label_1
_geom_torsion_atom_site_label_2
_geom_torsion_atom_site_label_3
_geom_torsion_atom_site_label_4
_geom_torsion_site_symmetry_1
_geom_torsion_site_symmetry_2
_geom_torsion_site_symmetry_3
_geom_torsion_site_symmetry_4
_geom_torsion
_geom_torsion_publ_flag
O1 C1 C2 C3 . . . . -3.4(2) ?
C17a O11 C12 O13 . . . . 9.62(17) ?
O11 C12 O13 C13a . . . . -9.42(17) ?
C12 O13 C13a C17a . . . . 5.76(17) ?
O13 C13a C14 C15 . . . . -178.41(15) ?
C17a C13a C14 C15 . . . . -3.3(2) ?
C13a C14 C15 C16 . . . . 0.7(2) ?
C13a C14 C15 C1 . . . . 178.64(14) ?
O1 C1 C15 C16 . . . . -9.8(2) ?
C2 C1 C15 C16 . . . . 170.02(14) ?
O1 C1 C15 C14 . . . . 172.27(15) ?
C14 C15 C16 N16 . . . . -176.04(14) ?
C1 C15 C16 N16 . . . . 6.0(2) ?
C14 C15 C16 C17 . . . . 3.1(2) ?
C1 C15 C16 C17 . . . . -174.81(13) ?
N16 C16 C17 C17a . . . . 174.87(14) ?
C15 C16 C17 C17a . . . . -4.3(2) ?
C16 C17 C17a O11 . . . . 179.15(14) ?
C16 C17 C17a C13a . . . . 1.8(2) ?
C12 O11 C17a C13a . . . . -6.14(18) ?
C14 C13a C17a C17 . . . . 2.1(3) ?
O13 C13a C17a C17 . . . . 178.04(14) ?
C14 C13a C17a O11 . . . . -175.64(14) ?
O13 C13a C17a O11 . . . . 0.26(18) ?
C38a N31 C32 O32 . . . . 178.93(14) ?
C38a N31 C32 C33 . . . . -1.3(2) ?
C2 C3 C33 C34 . . . . -177.95(15) ?
C1 C2 C3 C33 . . . . -179.29(14) y
C2 C3 C33 C32 . . . . 3.3(3) y
C3 C2 C1 C15 . . . . 176.75(14) y
C2 C1 C15 C14 . . . . -7.9(2) y
C12 O13 C13a C14 . . . . -178.72(16) y
C12 O11 C17a C17 . . . . 176.21(16) y
O32 C32 C33 C34 . . . . -179.55(15) ?
N31 C32 C33 C34 . . . . 0.7(2) ?
O32 C32 C33 C3 . . . . -0.8(2) ?
N31 C32 C33 C3 . . . . 179.41(13) ?
C3 C33 C34 C34a . . . . -179.41(14) ?
C32 C33 C34 C34a . . . . -0.6(2) ?
C33 C34 C34a C38a . . . . 1.1(2) ?
C33 C34 C34a C35 . . . . -179.78(15) ?
C38a C34a C35 C36 . . . . 1.2(2) ?
C34 C34a C35 C36 . . . . -177.92(15) ?
C34a C35 C36 C37 . . . . -0.7(2) ?
C35 C36 C37 C38 . . . . -0.5(2) ?
C36 C37 C38 C38a . . . . 1.0(2) ?
C32 N31 C38a C38 . . . . -178.25(14) ?
C32 N31 C38a C34a . . . . 1.7(2) ?
C37 C38 C38a N31 . . . . 179.64(14) ?
C37 C38 C38a C34a . . . . -0.3(2) ?
C35 C34a C38a N31 . . . . 179.27(14) ?
C34 C34a C38a N31 . . . . -1.5(2) ?
C35 C34a C38a C38 . . . . -0.7(2) ?
C34 C34a C38a C38 . . . . 178.47(14) ?

loop_
_cod_related_entry_id
_cod_related_entry_database
_cod_related_entry_code
1 ChemSpider 24726576
